data_7156534
loop_
_publ_author_name
'Li, Tao'
'Wu, Guangmiao'
'Feng, Shangbiao'
'Wang, Zemin'
'Xie, Xingang'
'She, Xuegong'

_publ_section_title
;
 A rapid construction of the ABC tricyclic skeleton of malabanone A.
;
_journal_issue 44
_journal_name_full 'Organic &amp; biomolecular chemistry'
_journal_page_first 8491
_journal_page_last 8494
_journal_paper_doi 10.1039/c8ob02495b
_journal_volume 16
_journal_year 2018
_chemical_absolute_configuration ad
_chemical_formula_moiety 'C16 H23 N O2'
_chemical_formula_sum 'C16 H23 N O2'
_chemical_formula_weight 261.35
_space_group_crystal_system orthorhombic
_space_group_IT_number 19
_space_group_name_Hall 'P 2ac 2ab'
_space_group_name_H-M_alt 'P 21 21 21'
_symmetry_space_group_name_Hall 'P 2ac 2ab'
_symmetry_space_group_name_H-M 'P 21 21 21'
_atom_sites_solution_hydrogens mixed
_atom_sites_solution_primary direct
_audit_creation_date 2018-01-09
_audit_creation_method
;
Olex2 1.2
(compiled 2017.03.28 svn.r3405 for OlexSys, GUI svn.r5337)
;
_audit_update_record
;
2018-09-17 deposited with the CCDC.
2018-10-25 downloaded from the CCDC.
;
_cell_angle_alpha 90
_cell_angle_beta 90
_cell_angle_gamma 90
_cell_formula_units_Z 4
_cell_length_a 9.8834(3)
_cell_length_b 10.2262(3)
_cell_length_c 13.9008(4)
_cell_measurement_reflns_used 4824
_cell_measurement_temperature 150(2)
_cell_measurement_theta_max 66.60
_cell_measurement_theta_min 5.49
_cell_volume 1404.95(7)
_computing_molecular_graphics 'Olex2 (Dolomanov et al., 2009)'
_computing_publication_material 'Olex2 (Dolomanov et al., 2009)'
_computing_structure_refinement 'ShelXL (Sheldrick, 2015)'
_computing_structure_solution 'ShelXS (Sheldrick, 2008)'
_diffrn_ambient_temperature 150.0
_diffrn_measured_fraction_theta_full 0.977
_diffrn_measured_fraction_theta_max 0.977
_diffrn_measurement_device_type 'Bruker APEX-II CCD'
_diffrn_measurement_method '\f and \w scans'
_diffrn_radiation_type CuK\a
_diffrn_radiation_wavelength 1.54178
_diffrn_reflns_av_R_equivalents 0.0432
_diffrn_reflns_av_unetI/netI 0.0463
_diffrn_reflns_Laue_measured_fraction_full 0.977
_diffrn_reflns_Laue_measured_fraction_max 0.977
_diffrn_reflns_limit_h_max 11
_diffrn_reflns_limit_h_min -11
_diffrn_reflns_limit_k_max 8
_diffrn_reflns_limit_k_min -12
_diffrn_reflns_limit_l_max 15
_diffrn_reflns_limit_l_min -16
_diffrn_reflns_number 6182
_diffrn_reflns_point_group_measured_fraction_full 0.945
_diffrn_reflns_point_group_measured_fraction_max 0.945
_diffrn_reflns_theta_full 66.594
_diffrn_reflns_theta_max 66.594
_diffrn_reflns_theta_min 5.492
_diffrn_standards_number 0
_exptl_absorpt_coefficient_mu 0.636
_exptl_absorpt_correction_type none
_exptl_crystal_colour 'clear light colourless'
_exptl_crystal_colour_lustre clear
_exptl_crystal_colour_modifier light
_exptl_crystal_colour_primary colourless
_exptl_crystal_density_diffrn 1.236
_exptl_crystal_description block
_exptl_crystal_F_000 568
_exptl_crystal_size_max 0.23
_exptl_crystal_size_mid 0.17
_exptl_crystal_size_min 0.14
_refine_diff_density_max 0.160
_refine_diff_density_min -0.183
_refine_diff_density_rms 0.036
_refine_ls_abs_structure_details
;
 Flack x determined using 881 quotients [(I+)-(I-)]/[(I+)+(I-)]
 (Parsons, Flack and Wagner, Acta Cryst. B69 (2013) 249-259).
;
_refine_ls_abs_structure_Flack 0.16(13)
_refine_ls_extinction_method none
_refine_ls_goodness_of_fit_ref 1.066
_refine_ls_hydrogen_treatment mixed
_refine_ls_matrix_type full
_refine_ls_number_parameters 197
_refine_ls_number_reflns 2351
_refine_ls_number_restraints 24
_refine_ls_restrained_S_all 1.061
_refine_ls_R_factor_all 0.0394
_refine_ls_R_factor_gt 0.0380
_refine_ls_shift/su_max 0.000
_refine_ls_shift/su_mean 0.000
_refine_ls_structure_factor_coef Fsqd
_refine_ls_weighting_details 'w=1/[\s^2^(Fo^2^)+(0.0539P)^2^+0.2304P] where P=(Fo^2^+2Fc^2^)/3'
_refine_ls_weighting_scheme calc
_refine_ls_wR_factor_gt 0.1003
_refine_ls_wR_factor_ref 0.1017
_reflns_Friedel_coverage 0.664
_reflns_Friedel_fraction_full 0.901
_reflns_Friedel_fraction_max 0.900
_reflns_number_gt 2272
_reflns_number_total 2351
_reflns_threshold_expression 'I > 2\s(I)'
_cod_data_source_file c8ob02495b4.cif
_cod_data_source_block 20171226litao_c18hno2_0m
_cod_depositor_comments
;
The following automatic conversions were performed:

'_chemical_absolute_configuration' value 'AD' changed to 'ad'
according to
/home/data/users/saulius/crontab/automatic-downloads/rss-feeds/RSC/lib/dictionaries/cif_core.dic
dictionary named 'cif_core.dic' version 2.4.2 from 2011-04-26.

Automatic conversion script
Id: cif_fix_values 4973 2017-02-22 13:04:09Z antanas 

 Adding full bibliography for 7156534--7156536.cif.
;
_cod_database_code 7156534
_shelx_shelxl_version_number 2014/7
_shelx_space_group_comment
;
The symmetry employed for this shelxl refinement is uniquely defined
by the following loop, which should always be used as a source of
symmetry information in preference to the above space-group names.
They are only intended as comments.
;
_olex2_refinement_description
;
1. Fixed Uiso
 At 1.2 times of:
  All C(H) groups, All C(H,H) groups
 At 1.5 times of:
  All C(H,H,H) groups
2. Uiso/Uaniso restraints and constraints
Uanis(C15) \\sim Ueq, Uanis(C15') \\sim Ueq, Uanis(C14') \\sim Ueq, Uanis(C14)
\\sim Ueq: with sigma of 0.01 and sigma for terminal atoms of 0.02
3. Others
 Fixed Sof: C14(0.43) H14(0.43) C15(0.43) H15A(0.43) H15B(0.43) C14'(0.57)
 H14'(0.57) C15'(0.57) H15C(0.57) H15D(0.57)
4.a Ternary CH refined with riding coordinates:
 C7(H7), C9(H9)
4.b Secondary CH2 refined with riding coordinates:
 C2(H2A,H2B), C3(H3A,H3B), C8(H8A,H8B), C11(H11A,H11B)
4.c Aromatic/amide H refined with riding coordinates:
 C14(H14), C14'(H14')
4.d X=CH2 refined with riding coordinates:
 C15(H15A,H15B), C15'(H15C,H15D)
4.e Idealised Me refined as rotating group:
 C12(H12A,H12B,H12C), C13(H13A,H13B,H13C), C16(H16A,H16B,H16C)
;
_olex2_submission_special_instructions 'No special instructions were received'

loop_
_space_group_symop_operation_xyz
'x, y, z'
'-x+1/2, -y, z+1/2'
'x+1/2, -y+1/2, -z'
'-x, y+1/2, -z+1/2'

loop_
_atom_site_label
_atom_site_type_symbol
_atom_site_fract_x
_atom_site_fract_y
_atom_site_fract_z
_atom_site_U_iso_or_equiv
_atom_site_adp_type
_atom_site_occupancy
_atom_site_site_symmetry_order
_atom_site_calc_flag
_atom_site_refinement_flags_posn
_atom_site_refinement_flags_adp
_atom_site_refinement_flags_occupancy
_atom_site_disorder_assembly
_atom_site_disorder_group
O1 O -0.03160(18) -0.20675(18) -0.03395(13) 0.0421(5) Uani 1 1 d . . . . .
O2 O 0.45300(19) 0.05893(19) 0.08923(12) 0.0357(4) Uani 1 1 d . . . . .
H2 H 0.477(4) -0.017(4) 0.089(2) 0.058(10) Uiso 1 1 d . . . . .
N1 N 0.0331(2) -0.2821(2) -0.10892(15) 0.0379(5) Uani 1 1 d . . . . .
C1 C 0.1228(2) -0.2102(2) -0.14834(16) 0.0285(5) Uani 1 1 d . . . . .
C2 C 0.2142(2) -0.2552(2) -0.22619(18) 0.0326(5) Uani 1 1 d . . . . .
H2A H 0.1888 -0.2125 -0.2875 0.039 Uiso 1 1 calc R . . . .
H2B H 0.2052 -0.3509 -0.2345 0.039 Uiso 1 1 calc R . . . .
C3 C 0.3619(2) -0.2207(2) -0.20056(18) 0.0315(5) Uani 1 1 d . . . . .
H3A H 0.4209 -0.2428 -0.2558 0.038 Uiso 1 1 calc R . . . .
H3B H 0.3909 -0.2746 -0.1451 0.038 Uiso 1 1 calc R . . . .
C4 C 0.3808(2) -0.0744(2) -0.17524(16) 0.0269(5) Uani 1 1 d . . . . .
C5 C 0.5269(2) -0.0486(2) -0.14093(17) 0.0299(5) Uani 1 1 d . . . . .
C6 C 0.5575(2) 0.0308(2) -0.06718(16) 0.0279(5) Uani 1 1 d . . . . .
C7 C 0.4520(2) 0.1028(2) -0.00893(16) 0.0286(5) Uani 1 1 d . . . . .
H7 H 0.4779 0.1974 -0.0086 0.034 Uiso 1 1 calc R . . . .
C8 C 0.3106(2) 0.0937(2) -0.05108(16) 0.0286(5) Uani 1 1 d . . . . .
H8A H 0.3006 0.1580 -0.1038 0.034 Uiso 1 1 calc R . . . .
H8B H 0.2429 0.1145 -0.0009 0.034 Uiso 1 1 calc R . . . .
C9 C 0.2859(2) -0.0436(2) -0.08947(15) 0.0236(5) Uani 1 1 d . . . . .
H9 H 0.3148 -0.1039 -0.0367 0.028 Uiso 1 1 calc R . . . .
C10 C 0.1349(2) -0.0742(2) -0.10678(15) 0.0259(5) Uani 1 1 d . . . . .
C11 C 0.0579(2) -0.0993(3) -0.01298(17) 0.0337(5) Uani 1 1 d . . . . .
H11A H 0.1211 -0.1225 0.0395 0.040 Uiso 1 1 calc R . . . .
H11B H 0.0058 -0.0209 0.0063 0.040 Uiso 1 1 calc R . . . .
C12 C 0.0564(2) 0.0243(2) -0.16929(18) 0.0342(5) Uani 1 1 d . . . . .
H12A H 0.0925 0.0231 -0.2349 0.051 Uiso 1 1 calc GR . . . .
H12B H 0.0663 0.1123 -0.1422 0.051 Uiso 1 1 calc GR . . . .
H12C H -0.0396 0.0003 -0.1705 0.051 Uiso 1 1 calc GR . . . .
C13 C 0.3574(3) 0.0084(3) -0.26592(17) 0.0379(6) Uani 1 1 d . . . . .
H13A H 0.4301 -0.0083 -0.3123 0.057 Uiso 1 1 calc GR . . . .
H13B H 0.3571 0.1013 -0.2486 0.057 Uiso 1 1 calc GR . . . .
H13C H 0.2702 -0.0149 -0.2947 0.057 Uiso 1 1 calc GR . . . .
C16 C 0.7005(2) 0.0556(3) -0.0334(2) 0.0394(6) Uani 1 1 d . . . . .
H16A H 0.7442 -0.0279 -0.0182 0.059 Uiso 1 1 calc GR . . . .
H16B H 0.6986 0.1107 0.0243 0.059 Uiso 1 1 calc GR . . . .
H16C H 0.7513 0.1001 -0.0843 0.059 Uiso 1 1 calc GR . . . .
C14 C 0.6246(11) -0.0985(10) -0.2137(7) 0.029(2) Uani 0.43 1 d . U P A 2
H14 H 0.6072 -0.0828 -0.2799 0.035 Uiso 0.43 1 calc R . P A 2
C15 C 0.7365(6) -0.1648(7) -0.1889(5) 0.0420(15) Uani 0.43 1 d . U P A 2
H15A H 0.7554 -0.1813 -0.1230 0.050 Uiso 0.43 1 calc R . P A 2
H15B H 0.7967 -0.1952 -0.2372 0.050 Uiso 0.43 1 calc R . P A 2
C14' C 0.6448(9) -0.1239(8) -0.1831(5) 0.0300(17) Uani 0.57 1 d . U P A 1
H14' H 0.6833 -0.1912 -0.1448 0.036 Uiso 0.57 1 calc R . P A 1
C15' C 0.6978(5) -0.1035(5) -0.2678(4) 0.0404(10) Uani 0.57 1 d . U P A 1
H15C H 0.6623 -0.0371 -0.3083 0.048 Uiso 0.57 1 calc R . P A 1
H15D H 0.7720 -0.1552 -0.2889 0.048 Uiso 0.57 1 calc R . P A 1

loop_
_atom_site_aniso_label
_atom_site_aniso_U_11
_atom_site_aniso_U_22
_atom_site_aniso_U_33
_atom_site_aniso_U_23
_atom_site_aniso_U_13
_atom_site_aniso_U_12
O1 0.0394(9) 0.0524(10) 0.0345(9) 0.0022(8) 0.0114(8) -0.0108(8)
O2 0.0398(9) 0.0441(10) 0.0232(8) -0.0047(7) 0.0004(7) 0.0048(8)
N1 0.0395(11) 0.0411(11) 0.0332(11) 0.0012(9) 0.0050(9) -0.0076(10)
C1 0.0268(10) 0.0337(11) 0.0251(11) 0.0056(9) -0.0046(9) -0.0042(9)
C2 0.0343(12) 0.0336(13) 0.0298(12) -0.0058(10) 0.0005(10) -0.0041(10)
C3 0.0297(11) 0.0356(12) 0.0292(12) -0.0077(9) 0.0021(10) -0.0005(10)
C4 0.0284(11) 0.0312(12) 0.0210(11) -0.0019(9) 0.0033(9) -0.0012(9)
C5 0.0275(11) 0.0311(11) 0.0311(12) -0.0008(9) 0.0054(10) -0.0032(9)
C6 0.0254(10) 0.0306(11) 0.0278(12) 0.0015(9) 0.0024(9) -0.0016(9)
C7 0.0305(11) 0.0300(11) 0.0252(11) -0.0033(9) 0.0005(10) 0.0006(10)
C8 0.0294(11) 0.0292(11) 0.0271(11) -0.0022(9) -0.0016(9) 0.0033(9)
C9 0.0260(11) 0.0269(10) 0.0179(10) 0.0019(8) 0.0003(8) 0.0022(8)
C10 0.0251(11) 0.0317(11) 0.0209(11) 0.0011(9) 0.0018(9) 0.0008(9)
C11 0.0294(11) 0.0478(14) 0.0239(12) 0.0022(10) 0.0036(9) -0.0007(10)
C12 0.0285(11) 0.0415(13) 0.0325(13) 0.0043(10) -0.0056(10) 0.0046(10)
C13 0.0432(13) 0.0478(14) 0.0226(11) 0.0038(11) 0.0025(11) -0.0116(12)
C16 0.0285(11) 0.0485(15) 0.0413(14) -0.0090(11) 0.0009(11) -0.0052(11)
C14 0.024(4) 0.038(4) 0.025(5) 0.001(3) -0.002(4) -0.004(3)
C15 0.024(3) 0.047(4) 0.055(4) -0.013(3) 0.000(3) -0.006(3)
C14' 0.028(4) 0.040(4) 0.022(4) 0.002(3) -0.002(3) 0.005(3)
C15' 0.036(2) 0.050(3) 0.035(2) -0.008(2) 0.010(2) 0.001(2)

loop_
_atom_type_symbol
_atom_type_description
_atom_type_scat_dispersion_real
_atom_type_scat_dispersion_imag
_atom_type_scat_source
C C 0.0181 0.0091 'International Tables Vol C Tables 4.2.6.8 and 6.1.1.4'
H H 0.0000 0.0000 'International Tables Vol C Tables 4.2.6.8 and 6.1.1.4'
N N 0.0311 0.0180 'International Tables Vol C Tables 4.2.6.8 and 6.1.1.4'
O O 0.0492 0.0322 'International Tables Vol C Tables 4.2.6.8 and 6.1.1.4'

loop_
_geom_angle_atom_site_label_1
_geom_angle_atom_site_label_2
_geom_angle_atom_site_label_3
_geom_angle
C11 O1 N1 106.33(17)
C7 O2 H2 107(2)
C1 N1 O1 108.08(19)
N1 C1 C2 124.0(2)
N1 C1 C10 114.9(2)
C2 C1 C10 121.09(19)
C1 C2 H2A 109.7
C1 C2 H2B 109.7
C1 C2 C3 109.68(19)
H2A C2 H2B 108.2
C3 C2 H2A 109.7
C3 C2 H2B 109.7
C2 C3 H3A 109.0
C2 C3 H3B 109.0
C2 C3 C4 112.81(19)
H3A C3 H3B 107.8
C4 C3 H3A 109.0
C4 C3 H3B 109.0
C3 C4 C9 107.36(18)
C5 C4 C3 110.41(18)
C5 C4 C9 107.08(17)
C13 C4 C3 109.16(19)
C13 C4 C5 107.47(19)
C13 C4 C9 115.33(19)
C6 C5 C4 123.4(2)
C6 C5 C14 125.4(4)
C6 C5 C14' 115.4(4)
C14 C5 C4 109.8(4)
C14' C5 C4 120.9(3)
C5 C6 C7 123.2(2)
C5 C6 C16 123.4(2)
C16 C6 C7 113.39(19)
O2 C7 C6 110.59(18)
O2 C7 H7 107.2
O2 C7 C8 110.71(19)
C6 C7 H7 107.2
C6 C7 C8 113.49(18)
C8 C7 H7 107.2
C7 C8 H8A 109.7
C7 C8 H8B 109.7
C7 C8 C9 109.84(18)
H8A C8 H8B 108.2
C9 C8 H8A 109.7
C9 C8 H8B 109.7
C4 C9 H9 105.4
C8 C9 C4 111.14(18)
C8 C9 H9 105.4
C8 C9 C10 113.37(17)
C10 C9 C4 115.09(17)
C10 C9 H9 105.4
C1 C10 C9 108.84(17)
C1 C10 C11 97.58(18)
C1 C10 C12 110.26(18)
C11 C10 C9 112.45(18)
C11 C10 C12 109.82(19)
C12 C10 C9 116.28(18)
O1 C11 C10 105.11(19)
O1 C11 H11A 110.7
O1 C11 H11B 110.7
C10 C11 H11A 110.7
C10 C11 H11B 110.7
H11A C11 H11B 108.8
C10 C12 H12A 109.5
C10 C12 H12B 109.5
C10 C12 H12C 109.5
H12A C12 H12B 109.5
H12A C12 H12C 109.5
H12B C12 H12C 109.5
C4 C13 H13A 109.5
C4 C13 H13B 109.5
C4 C13 H13C 109.5
H13A C13 H13B 109.5
H13A C13 H13C 109.5
H13B C13 H13C 109.5
C6 C16 H16A 109.5
C6 C16 H16B 109.5
C6 C16 H16C 109.5
H16A C16 H16B 109.5
H16A C16 H16C 109.5
H16B C16 H16C 109.5
C5 C14 H14 118.9
C15 C14 C5 122.2(8)
C15 C14 H14 118.9
C14 C15 H15A 120.0
C14 C15 H15B 120.0
H15A C15 H15B 120.0
C5 C14' H14' 117.4
C15' C14' C5 125.2(6)
C15' C14' H14' 117.4
C14' C15' H15C 120.0
C14' C15' H15D 120.0
H15C C15' H15D 120.0

loop_
_geom_bond_atom_site_label_1
_geom_bond_atom_site_label_2
_geom_bond_distance
O1 N1 1.445(3)
O1 C11 1.440(3)
O2 H2 0.81(4)
O2 C7 1.437(3)
N1 C1 1.275(3)
C1 C2 1.482(3)
C1 C10 1.511(3)
C2 H2A 0.9900
C2 H2B 0.9900
C2 C3 1.544(3)
C3 H3A 0.9900
C3 H3B 0.9900
C3 C4 1.548(3)
C4 C5 1.543(3)
C4 C9 1.550(3)
C4 C13 1.536(3)
C5 C6 1.343(3)
C5 C14 1.489(12)
C5 C14' 1.515(9)
C6 C7 1.512(3)
C6 C16 1.510(3)
C7 H7 1.0000
C7 C8 1.518(3)
C8 H8A 0.9900
C8 H8B 0.9900
C8 C9 1.522(3)
C9 H9 1.0000
C9 C10 1.544(3)
C10 C11 1.532(3)
C10 C12 1.540(3)
C11 H11A 0.9900
C11 H11B 0.9900
C12 H12A 0.9800
C12 H12B 0.9800
C12 H12C 0.9800
C13 H13A 0.9800
C13 H13B 0.9800
C13 H13C 0.9800
C16 H16A 0.9800
C16 H16B 0.9800
C16 H16C 0.9800
C14 H14 0.9500
C14 C15 1.343(12)
C15 H15A 0.9500
C15 H15B 0.9500
C14' H14' 0.9500
C14' C15' 1.305(9)
C15' H15C 0.9500
C15' H15D 0.9500

loop_
_geom_torsion_atom_site_label_1
_geom_torsion_atom_site_label_2
_geom_torsion_atom_site_label_3
_geom_torsion_atom_site_label_4
_geom_torsion
O1 N1 C1 C2 177.6(2)
O1 N1 C1 C10 0.2(3)
O2 C7 C8 C9 -85.2(2)
N1 O1 C11 C10 28.0(2)
N1 C1 C2 C3 -130.0(2)
N1 C1 C10 C9 133.1(2)
N1 C1 C10 C11 16.1(2)
N1 C1 C10 C12 -98.3(2)
C1 C2 C3 C4 -53.0(3)
C1 C10 C11 O1 -25.6(2)
C2 C1 C10 C9 -44.4(3)
C2 C1 C10 C11 -161.3(2)
C2 C1 C10 C12 84.2(3)
C2 C3 C4 C5 174.55(19)
C2 C3 C4 C9 58.2(2)
C2 C3 C4 C13 -67.5(3)
C3 C4 C5 C6 -139.4(2)
C3 C4 C5 C14 53.5(5)
C3 C4 C5 C14' 34.3(4)
C3 C4 C9 C8 172.74(18)
C3 C4 C9 C10 -56.7(2)
C4 C5 C6 C7 0.6(3)
C4 C5 C6 C16 179.8(2)
C4 C5 C14 C15 -137.1(8)
C4 C5 C14' C15' 75.7(8)
C4 C9 C10 C1 48.3(2)
C4 C9 C10 C11 155.2(2)
C4 C9 C10 C12 -76.9(2)
C5 C4 C9 C8 54.2(2)
C5 C4 C9 C10 -175.25(17)
C5 C6 C7 O2 116.1(2)
C5 C6 C7 C8 -9.0(3)
C6 C5 C14 C15 56.1(10)
C6 C5 C14' C15' -110.2(7)
C6 C7 C8 C9 39.9(3)
C7 C8 C9 C4 -65.0(2)
C7 C8 C9 C10 163.49(18)
C8 C9 C10 C1 177.77(18)
C8 C9 C10 C11 -75.3(2)
C8 C9 C10 C12 52.6(2)
C9 C4 C5 C6 -22.8(3)
C9 C4 C5 C14 170.1(4)
C9 C4 C5 C14' 150.8(4)
C9 C10 C11 O1 -139.66(18)
C10 C1 C2 C3 47.2(3)
C11 O1 N1 C1 -18.2(2)
C12 C10 C11 O1 89.2(2)
C13 C4 C5 C6 101.7(2)
C13 C4 C5 C14 -65.5(5)
C13 C4 C5 C14' -84.7(4)
C13 C4 C9 C8 -65.4(2)
C13 C4 C9 C10 65.2(3)
C16 C6 C7 O2 -63.1(3)
C16 C6 C7 C8 171.8(2)
C14 C5 C6 C7 165.7(5)
C14 C5 C6 C16 -15.1(6)
C14' C5 C6 C7 -173.3(4)
C14' C5 C6 C16 5.8(5)
